data_2224823
loop_
_publ_author_name
'Hardy, Aaron M.'
'LaDuca, Robert L.'

_publ_section_title <i>catena</i>-Poly[[diazidozinc(II)]-\m-di-4-pyridylamine-\k^2^<i>N</i>:<i>N</i>']
_journal_coeditor_code ZL2257
_journal_issue 1
_journal_name_full 'Acta Crystallographica Section E'
_journal_page_first m2
_journal_paper_doi 10.1107/S1600536809051599
_journal_volume 66
_journal_year 2010
_chemical_formula_iupac '[Zn (N3)2 (C10 H9 N3)]'
_chemical_formula_moiety 'C10 H9 N9 Zn'
_chemical_formula_sum 'C10 H9 N9 Zn'
_chemical_formula_weight 320.63
_chemical_name_systematic
;
<i>catena</i>-Poly[[diazidozinc(II)]-\m-di-4-pyridylamine-
\k^2^<i>N</i>:<i>N</i>']
;
_space_group_IT_number 14
_symmetry_cell_setting monoclinic
_symmetry_space_group_name_Hall '-P 2yn'
_symmetry_space_group_name_H-M 'P 1 21/n 1'
_atom_sites_solution_hydrogens geom
_atom_sites_solution_primary direct
_atom_sites_solution_secondary difmap
_audit_creation_method SHELXL97
_cell_angle_alpha 90.00
_cell_angle_beta 99.9040(10)
_cell_angle_gamma 90.00
_cell_formula_units_Z 4
_cell_length_a 6.7988(2)
_cell_length_b 16.0105(5)
_cell_length_c 11.7733(4)
_cell_measurement_reflns_used 11312
_cell_measurement_temperature 173(2)
_cell_measurement_theta_max 25.36
_cell_measurement_theta_min 2.17
_cell_volume 1262.45(7)
_computing_cell_refinement 'SAINT (Bruker, 2006)'
_computing_data_collection 'APEX2 (Bruker, 2006)'
_computing_data_reduction 'SAINT  (Bruker, 2006)'
_computing_molecular_graphics 'CrystalMaker (Palmer, 2007)'
_computing_publication_material 'SHELXL97 (Sheldrick, 2008)'
_computing_structure_refinement 'SHELXL97 (Sheldrick, 2008)'
_computing_structure_solution 'SHELXS97 (Sheldrick, 2008)'
_diffrn_ambient_temperature 173(2)
_diffrn_measured_fraction_theta_full 1.000
_diffrn_measured_fraction_theta_max 0.996
_diffrn_measurement_device_type 'Bruker APEXII'
_diffrn_measurement_method \w/\f
_diffrn_radiation_monochromator graphite
_diffrn_radiation_source 'fine-focus sealed tube'
_diffrn_radiation_type MoK\a
_diffrn_radiation_wavelength 0.71073
_diffrn_reflns_av_R_equivalents 0.0209
_diffrn_reflns_av_sigmaI/netI 0.0135
_diffrn_reflns_limit_h_max 8
_diffrn_reflns_limit_h_min -7
_diffrn_reflns_limit_k_max 19
_diffrn_reflns_limit_k_min -19
_diffrn_reflns_limit_l_max 14
_diffrn_reflns_limit_l_min -12
_diffrn_reflns_number 11312
_diffrn_reflns_theta_full 25.00
_diffrn_reflns_theta_max 25.36
_diffrn_reflns_theta_min 2.17
_diffrn_standards_decay_% <1
_diffrn_standards_interval_count 0
_diffrn_standards_number 0
_exptl_absorpt_coefficient_mu 1.951
_exptl_absorpt_correction_T_max 0.7452
_exptl_absorpt_correction_T_min 0.6281
_exptl_absorpt_correction_type multi-scan
_exptl_absorpt_process_details '(SADABS; Sheldrick, 1996)'
_exptl_crystal_colour colourless
_exptl_crystal_density_diffrn 1.687
_exptl_crystal_density_method 'not measured'
_exptl_crystal_description block
_exptl_crystal_F_000 648
_exptl_crystal_size_max 0.40
_exptl_crystal_size_mid 0.30
_exptl_crystal_size_min 0.20
_refine_diff_density_max 0.279
_refine_diff_density_min -0.303
_refine_ls_extinction_method none
_refine_ls_goodness_of_fit_ref 1.105
_refine_ls_hydrogen_treatment mixed
_refine_ls_matrix_type full
_refine_ls_number_parameters 184
_refine_ls_number_reflns 2306
_refine_ls_number_restraints 0
_refine_ls_restrained_S_all 1.105
_refine_ls_R_factor_all 0.0207
_refine_ls_R_factor_gt 0.0195
_refine_ls_shift/su_max 0.001
_refine_ls_shift/su_mean 0.000
_refine_ls_structure_factor_coef Fsqd
_refine_ls_weighting_details 'calc w=1/[\s^2^(Fo^2^)+(0.0314P)^2^+0.4475P] where P=(Fo^2^+2Fc^2^)/3'
_refine_ls_weighting_scheme calc
_refine_ls_wR_factor_gt 0.0548
_refine_ls_wR_factor_ref 0.0555
_reflns_number_gt 2186
_reflns_number_total 2306
_reflns_threshold_expression I>2\s(I)
_cod_data_source_file zl2257.cif
_cod_data_source_block I
_cod_original_sg_symbol_H-M 'P 21/n'
_cod_database_code 2224823
_cod_database_fobs_code 2224823

loop_
_symmetry_equiv_pos_as_xyz
'x, y, z'
'-x+1/2, y+1/2, -z+1/2'
'-x, -y, -z'
'x-1/2, -y-1/2, z-1/2'

loop_
_atom_site_type_symbol
_atom_site_label
_atom_site_fract_x
_atom_site_fract_y
_atom_site_fract_z
_atom_site_U_iso_or_equiv
_atom_site_adp_type
_atom_site_calc_flag
_atom_site_refinement_flags
_atom_site_occupancy
_atom_site_disorder_assembly
_atom_site_disorder_group
Zn Zn1 0.18762(2) 0.669988(11) 0.844834(15) 0.02285(8) Uani d . 1 . .
N N1 -0.0205(2) 0.72140(9) 0.72917(12) 0.0298(3) Uani d . 1 . .
N N2 -0.1690(2) 0.68678(9) 0.68471(13) 0.0300(3) Uani d . 1 . .
N N3 -0.3142(3) 0.65531(12) 0.64086(16) 0.0514(5) Uani d . 1 . .
N N4 0.1421(2) 0.63906(9) 0.99828(12) 0.0313(3) Uani d . 1 . .
N N5 -0.0053(2) 0.60474(8) 1.01875(11) 0.0282(3) Uani d . 1 . .
N N6 -0.1423(2) 0.57318(10) 1.04586(15) 0.0408(4) Uani d . 1 . .
N N7 0.41836(19) 0.75077(8) 0.87138(11) 0.0243(3) Uani d . 1 . .
N N8 0.9592(2) 0.88055(8) 0.91029(12) 0.0250(3) Uani d . 1 . .
H H8N 1.029(3) 0.8687(12) 0.9705(17) 0.030 Uiso d . 1 . .
N N9 1.20751(19) 1.06963(8) 0.73394(11) 0.0244(3) Uani d . 1 . .
C C1 0.5713(2) 0.73558(10) 0.95831(14) 0.0269(3) Uani d . 1 . .
H H1 0.5554 0.6945 1.0119 0.032 Uiso calc R 1 . .
C C2 0.7489(2) 0.77786(10) 0.97125(14) 0.0261(3) Uani d . 1 . .
H H2 0.8507 0.7651 1.0322 0.031 Uiso calc R 1 . .
C C3 0.7764(2) 0.84063(9) 0.89209(14) 0.0225(3) Uani d . 1 . .
C C4 0.6151(2) 0.85951(10) 0.80644(14) 0.0258(3) Uani d . 1 . .
H H4 0.6232 0.9030 0.7551 0.031 Uiso calc R 1 . .
C C5 0.4424(2) 0.81284(10) 0.79843(14) 0.0250(3) Uani d . 1 . .
H H5 0.3371 0.8251 0.7393 0.030 Uiso calc R 1 . .
C C6 1.0598(2) 1.02151(10) 0.67845(14) 0.0273(3) Uani d . 1 . .
H H6 1.0141 1.0322 0.6007 0.033 Uiso calc R 1 . .
C C7 0.9715(2) 0.95715(10) 0.72946(14) 0.0269(3) Uani d . 1 . .
H H7 0.8711 0.9251 0.6867 0.032 Uiso calc R 1 . .
C C8 1.0360(2) 0.94115(9) 0.84654(13) 0.0229(3) Uani d . 1 . .
C C9 1.1960(2) 0.98884(10) 0.90319(14) 0.0245(3) Uani d . 1 . .
H H9 1.2484 0.9782 0.9801 0.029 Uiso calc R 1 . .
C C10 1.2754(2) 1.05127(10) 0.84526(14) 0.0252(3) Uani d . 1 . .
H H10 1.3811 1.0823 0.8848 0.030 Uiso calc R 1 . .

loop_
_atom_site_aniso_label
_atom_site_aniso_U_11
_atom_site_aniso_U_22
_atom_site_aniso_U_33
_atom_site_aniso_U_12
_atom_site_aniso_U_13
_atom_site_aniso_U_23
Zn1 0.01842(12) 0.02553(12) 0.02505(12) -0.00136(6) 0.00501(8) -0.00143(6)
N1 0.0248(7) 0.0320(7) 0.0307(7) 0.0018(6) -0.0005(6) -0.0007(6)
N2 0.0294(8) 0.0338(7) 0.0259(7) 0.0060(6) 0.0018(6) -0.0030(6)
N3 0.0444(11) 0.0571(11) 0.0448(10) -0.0097(8) -0.0145(8) -0.0019(8)
N4 0.0296(7) 0.0384(8) 0.0265(7) -0.0070(6) 0.0060(6) 0.0012(6)
N5 0.0320(8) 0.0277(7) 0.0255(7) 0.0014(6) 0.0065(6) 0.0009(6)
N6 0.0387(9) 0.0395(9) 0.0483(9) -0.0061(7) 0.0193(7) 0.0040(7)
N7 0.0202(6) 0.0268(7) 0.0266(7) -0.0021(5) 0.0059(5) -0.0020(5)
N8 0.0218(7) 0.0269(7) 0.0256(7) -0.0035(5) 0.0020(5) 0.0013(5)
N9 0.0226(6) 0.0252(6) 0.0264(7) -0.0006(5) 0.0073(5) -0.0012(5)
C1 0.0272(8) 0.0271(8) 0.0266(8) -0.0026(6) 0.0048(6) 0.0027(6)
C2 0.0236(8) 0.0274(8) 0.0260(8) -0.0010(6) 0.0007(6) 0.0020(6)
C3 0.0212(8) 0.0220(7) 0.0253(8) 0.0001(6) 0.0070(6) -0.0044(6)
C4 0.0239(8) 0.0256(8) 0.0285(8) -0.0004(6) 0.0067(6) 0.0041(6)
C5 0.0200(8) 0.0290(8) 0.0257(8) 0.0009(6) 0.0032(6) -0.0003(6)
C6 0.0257(8) 0.0340(9) 0.0230(8) -0.0024(7) 0.0067(6) -0.0029(6)
C7 0.0239(8) 0.0317(8) 0.0257(8) -0.0058(6) 0.0061(6) -0.0069(6)
C8 0.0203(7) 0.0219(7) 0.0279(8) 0.0014(6) 0.0079(6) -0.0028(6)
C9 0.0218(7) 0.0256(8) 0.0256(8) 0.0001(6) 0.0029(6) 0.0003(6)
C10 0.0214(8) 0.0251(8) 0.0288(8) -0.0010(6) 0.0032(6) -0.0025(6)

loop_
_atom_type_symbol
_atom_type_description
_atom_type_scat_dispersion_real
_atom_type_scat_dispersion_imag
_atom_type_scat_source
C C 0.0033 0.0016 'International Tables Vol C Tables 4.2.6.8 and 6.1.1.4'
H H 0.0000 0.0000 'International Tables Vol C Tables 4.2.6.8 and 6.1.1.4'
N N 0.0061 0.0033 'International Tables Vol C Tables 4.2.6.8 and 6.1.1.4'
Zn Zn 0.2839 1.4301 'International Tables Vol C Tables 4.2.6.8 and 6.1.1.4'

loop_
_geom_angle_atom_site_label_1
_geom_angle_atom_site_label_2
_geom_angle_atom_site_label_3
_geom_angle_site_symmetry_1
_geom_angle_site_symmetry_3
_geom_angle
_geom_angle_publ_flag
N4 Zn1 N1 . . 122.54(6) ?
N4 Zn1 N7 . . 105.23(6) ?
N1 Zn1 N7 . . 106.66(6) ?
N4 Zn1 N9 . 2_646 110.15(6) ?
N1 Zn1 N9 . 2_646 106.28(6) ?
N7 Zn1 N9 . 2_646 104.59(5) ?
N2 N1 Zn1 . . 124.32(12) ?
N3 N2 N1 . . 178.26(19) ?
N5 N4 Zn1 . . 124.92(12) ?
N6 N5 N4 . . 175.50(17) ?
C5 N7 C1 . . 117.13(13) ?
C5 N7 Zn1 . . 123.60(11) ?
C1 N7 Zn1 . . 118.65(10) ?
C3 N8 C8 . . 130.87(14) ?
C3 N8 H8N . . 113.9(14) ?
C8 N8 H8N . . 115.0(14) ?
C6 N9 C10 . . 116.84(14) ?
C6 N9 Zn1 . 2_656 121.35(11) ?
C10 N9 Zn1 . 2_656 121.73(11) ?
N7 C1 C2 . . 123.00(15) ?
N7 C1 H1 . . 118.5 ?
C2 C1 H1 . . 118.5 ?
C1 C2 C3 . . 119.69(15) ?
C1 C2 H2 . . 120.2 ?
C3 C2 H2 . . 120.2 ?
N8 C3 C4 . . 126.08(15) ?
N8 C3 C2 . . 116.56(14) ?
C4 C3 C2 . . 117.28(14) ?
C5 C4 C3 . . 119.17(15) ?
C5 C4 H4 . . 120.4 ?
C3 C4 H4 . . 120.4 ?
N7 C5 C4 . . 123.57(15) ?
N7 C5 H5 . . 118.2 ?
C4 C5 H5 . . 118.2 ?
N9 C6 C7 . . 124.14(15) ?
N9 C6 H6 . . 117.9 ?
C7 C6 H6 . . 117.9 ?
C6 C7 C8 . . 118.68(15) ?
C6 C7 H7 . . 120.7 ?
C8 C7 H7 . . 120.7 ?
N8 C8 C7 . . 125.49(14) ?
N8 C8 C9 . . 117.32(14) ?
C7 C8 C9 . . 117.16(14) ?
C10 C9 C8 . . 120.02(15) ?
C10 C9 H9 . . 120.0 ?
C8 C9 H9 . . 120.0 ?
N9 C10 C9 . . 123.03(14) ?
N9 C10 H10 . . 118.5 ?
C9 C10 H10 . . 118.5 ?

loop_
_geom_bond_atom_site_label_1
_geom_bond_atom_site_label_2
_geom_bond_site_symmetry_2
_geom_bond_distance
_geom_bond_publ_flag
Zn1 N4 . 1.9486(14) ?
Zn1 N1 . 1.9676(14) ?
Zn1 N7 . 2.0157(13) ?
Zn1 N9 2_646 2.0439(13) ?
N1 N2 . 1.191(2) ?
N2 N3 . 1.149(2) ?
N4 N5 . 1.203(2) ?
N5 N6 . 1.152(2) ?
N7 C5 . 1.342(2) ?
N7 C1 . 1.350(2) ?
N8 C3 . 1.381(2) ?
N8 C8 . 1.383(2) ?
N8 H8N . 0.81(2) ?
N9 C6 . 1.343(2) ?
N9 C10 . 1.345(2) ?
C1 C2 . 1.370(2) ?
C1 H1 . 0.9300 ?
C2 C3 . 1.405(2) ?
C2 H2 . 0.9300 ?
C3 C4 . 1.390(2) ?
C4 C5 . 1.381(2) ?
C4 H4 . 0.9300 ?
C5 H5 . 0.9300 ?
C6 C7 . 1.381(2) ?
C6 H6 . 0.9300 ?
C7 C8 . 1.396(2) ?
C7 H7 . 0.9300 ?
C8 C9 . 1.400(2) ?
C9 C10 . 1.372(2) ?
C9 H9 . 0.9300 ?
C10 H10 . 0.9300 ?

loop_
_geom_hbond_atom_site_label_D
_geom_hbond_atom_site_label_H
_geom_hbond_atom_site_label_A
_geom_hbond_site_symmetry_A
_geom_hbond_distance_DH
_geom_hbond_distance_HA
_geom_hbond_distance_DA
_geom_hbond_angle_DHA
_geom_hbond_publ_flag
N8 H8N N3 4_776 0.81(2) 2.14(2) 2.938(2) 172.7(19) y

loop_
_geom_torsion_atom_site_label_1
_geom_torsion_atom_site_label_2
_geom_torsion_atom_site_label_3
_geom_torsion_atom_site_label_4
_geom_torsion_site_symmetry_1
_geom_torsion_site_symmetry_2
_geom_torsion_site_symmetry_3
_geom_torsion_site_symmetry_4
_geom_torsion
_geom_torsion_publ_flag
N4 Zn1 N1 N2 . . . . -67.03(16) ?
N7 Zn1 N1 N2 . . . . 171.88(14) ?
N9 Zn1 N1 N2 2_646 . . . 60.70(15) ?
N1 Zn1 N4 N5 . . . . 43.33(17) ?
N7 Zn1 N4 N5 . . . . 165.09(14) ?
N9 Zn1 N4 N5 2_646 . . . -82.70(15) ?
N4 Zn1 N7 C5 . . . . -149.52(12) ?
N1 Zn1 N7 C5 . . . . -17.95(14) ?
N9 Zn1 N7 C5 2_646 . . . 94.40(13) ?
N4 Zn1 N7 C1 . . . . 39.83(13) ?
N1 Zn1 N7 C1 . . . . 171.39(11) ?
N9 Zn1 N7 C1 2_646 . . . -76.26(12) ?
C5 N7 C1 C2 . . . . -2.9(2) ?
Zn1 N7 C1 C2 . . . . 168.40(13) ?
N7 C1 C2 C3 . . . . 0.5(2) ?
C8 N8 C3 C4 . . . . -6.7(3) ?
C8 N8 C3 C2 . . . . 176.62(15) ?
C1 C2 C3 N8 . . . . -179.89(14) ?
C1 C2 C3 C4 . . . . 3.1(2) ?
N8 C3 C4 C5 . . . . 179.10(15) ?
C2 C3 C4 C5 . . . . -4.2(2) ?
C1 N7 C5 C4 . . . . 1.7(2) ?
Zn1 N7 C5 C4 . . . . -169.13(12) ?
C3 C4 C5 N7 . . . . 1.9(2) ?
C10 N9 C6 C7 . . . . 2.1(2) ?
Zn1 N9 C6 C7 2_656 . . . -174.54(12) ?
N9 C6 C7 C8 . . . . 1.1(2) ?
C3 N8 C8 C7 . . . . -22.3(3) ?
C3 N8 C8 C9 . . . . 159.76(15) ?
C6 C7 C8 N8 . . . . 178.29(15) ?
C6 C7 C8 C9 . . . . -3.8(2) ?
N8 C8 C9 C10 . . . . -178.40(14) ?
C7 C8 C9 C10 . . . . 3.5(2) ?
C6 N9 C10 C9 . . . . -2.4(2) ?
Zn1 N9 C10 C9 2_656 . . . 174.18(12) ?
C8 C9 C10 N9 . . . . -0.4(2) ?
